data_7156631
loop_
_publ_author_name
'Rajeshkumar, Venkatachalam'
'Neelamegam, Chinnaraj'
'Anandan, Sambandam'

_publ_section_title
;
 A one-pot metal-free protocol for the synthesis of chalcogenated furans
 from 1,4-enediones and thiols.
;
_journal_issue 4
_journal_name_full 'Organic &amp; biomolecular chemistry'
_journal_page_first 982
_journal_page_last 991
_journal_paper_doi 10.1039/c8ob03051k
_journal_volume 17
_journal_year 2019
_chemical_formula_moiety 'C26 H22 O3 S'
_chemical_formula_sum 'C26 H22 O3 S'
_chemical_formula_weight 414.49
_space_group_crystal_system monoclinic
_space_group_IT_number 14
_space_group_name_Hall '-P 2ybc'
_space_group_name_H-M_alt 'P 1 21/c 1'
_symmetry_space_group_name_Hall '-P 2ybc'
_symmetry_space_group_name_H-M 'P 1 21/c 1'
_atom_sites_solution_hydrogens geom
_audit_creation_method SHELXL-2014/7
_audit_update_record
;
2018-09-29 deposited with the CCDC.
2019-01-03 downloaded from the CCDC.
;
_cell_angle_alpha 90
_cell_angle_beta 95.0229(14)
_cell_angle_gamma 90
_cell_formula_units_Z 4
_cell_length_a 10.9451(3)
_cell_length_b 7.7900(2)
_cell_length_c 25.6813(9)
_cell_measurement_reflns_used 5562
_cell_measurement_temperature 296(2)
_cell_measurement_theta_max 24.73
_cell_measurement_theta_min 2.73
_cell_volume 2181.24(11)
_computing_cell_refinement 'Bruker SAINT'
_computing_data_collection 'Bruker APEX2'
_computing_data_reduction 'Bruker SAINT'
_computing_molecular_graphics 'Bruker SHELXTL'
_computing_publication_material 'Bruker SHELXTL'
_computing_structure_refinement 'SHELXL-2014/7 (Sheldrick, 2014)'
_computing_structure_solution 'SHELXS-97 (Sheldrick 2008)'
_diffrn_ambient_temperature 296(2)
_diffrn_measured_fraction_theta_full 1.000
_diffrn_measured_fraction_theta_max 1.000
_diffrn_measurement_device_type 'Bruker APEX-II CCD'
_diffrn_measurement_method '\f and \w scans'
_diffrn_radiation_type MoK\a
_diffrn_radiation_wavelength 0.71073
_diffrn_reflns_av_R_equivalents 0.0231
_diffrn_reflns_av_unetI/netI 0.0341
_diffrn_reflns_Laue_measured_fraction_full 1.000
_diffrn_reflns_Laue_measured_fraction_max 1.000
_diffrn_reflns_limit_h_max 13
_diffrn_reflns_limit_h_min -12
_diffrn_reflns_limit_k_max 9
_diffrn_reflns_limit_k_min -9
_diffrn_reflns_limit_l_max 29
_diffrn_reflns_limit_l_min -30
_diffrn_reflns_number 10933
_diffrn_reflns_point_group_measured_fraction_full 1.000
_diffrn_reflns_point_group_measured_fraction_max 1.000
_diffrn_reflns_theta_full 24.999
_diffrn_reflns_theta_max 24.999
_diffrn_reflns_theta_min 1.868
_exptl_absorpt_coefficient_mu 0.173
_exptl_absorpt_correction_T_max 0.983
_exptl_absorpt_correction_T_min 0.958
_exptl_absorpt_correction_type multi-scan
_exptl_absorpt_process_details 'SADABS V2014/5(Bruker AXS.Inc)'
_exptl_crystal_colour colourless
_exptl_crystal_density_diffrn 1.262
_exptl_crystal_description Block
_exptl_crystal_F_000 872
_exptl_crystal_size_max 0.250
_exptl_crystal_size_mid 0.220
_exptl_crystal_size_min 0.100
_refine_diff_density_max 0.216
_refine_diff_density_min -0.216
_refine_diff_density_rms 0.032
_refine_ls_extinction_method none
_refine_ls_goodness_of_fit_ref 1.046
_refine_ls_hydrogen_treatment constr
_refine_ls_matrix_type full
_refine_ls_number_parameters 273
_refine_ls_number_reflns 3834
_refine_ls_number_restraints 0
_refine_ls_restrained_S_all 1.046
_refine_ls_R_factor_all 0.0694
_refine_ls_R_factor_gt 0.0424
_refine_ls_shift/su_max 0.000
_refine_ls_shift/su_mean 0.000
_refine_ls_structure_factor_coef Fsqd
_refine_ls_weighting_details 'w=1/[\s^2^(Fo^2^)+(0.0373P)^2^+0.6798P] where P=(Fo^2^+2Fc^2^)/3'
_refine_ls_weighting_scheme calc
_refine_ls_wR_factor_gt 0.0934
_refine_ls_wR_factor_ref 0.1082
_reflns_Friedel_coverage 0.000
_reflns_number_gt 2743
_reflns_number_total 3834
_reflns_threshold_expression 'I > 2\s(I)'
_cod_data_source_file c8ob03051k2.cif
_cod_data_source_block 322
_cod_depositor_comments 'Adding full bibliography for 7156631.cif.'
_cod_database_code 7156631
_shelx_shelxl_version_number 2014/7
_shelx_space_group_comment
; 
The symmetry employed for this shelxl refinement is uniquely defined 
by the following loop, which should always be used as a source of 
symmetry information in preference to the above space-group names. 
They are only intended as comments. 
;
_shelx_estimated_absorpt_t_min 0.958
_shelx_estimated_absorpt_t_max 0.983

loop_
_space_group_symop_operation_xyz
'x, y, z'
'-x, y+1/2, -z+1/2'
'-x, -y, -z'
'x, -y-1/2, z-1/2'

loop_
_atom_site_label
_atom_site_type_symbol
_atom_site_fract_x
_atom_site_fract_y
_atom_site_fract_z
_atom_site_U_iso_or_equiv
_atom_site_adp_type
_atom_site_occupancy
_atom_site_site_symmetry_order
_atom_site_calc_flag
_atom_site_refinement_flags_posn
_atom_site_refinement_flags_adp
C1 C 0.4903(2) 0.5450(3) 0.20684(9) 0.0622(6) Uani 1 1 d . .
H1 H 0.4145 0.4903 0.2048 0.075 Uiso 1 1 calc R U
C2 C 0.5726(2) 0.5192(3) 0.24949(10) 0.0730(7) Uani 1 1 d . .
H2 H 0.5526 0.4456 0.2760 0.088 Uiso 1 1 calc R U
C3 C 0.6841(2) 0.6006(3) 0.25356(10) 0.0729(7) Uani 1 1 d . .
H3 H 0.7391 0.5830 0.2828 0.088 Uiso 1 1 calc R U
C4 C 0.7140(2) 0.7075(3) 0.21451(11) 0.0711(7) Uani 1 1 d . .
H4 H 0.7895 0.7632 0.2173 0.085 Uiso 1 1 calc R U
C5 C 0.6332(2) 0.7335(3) 0.17112(10) 0.0617(6) Uani 1 1 d . .
H5 H 0.6547 0.8056 0.1446 0.074 Uiso 1 1 calc R U
C6 C 0.51992(19) 0.6527(3) 0.16677(9) 0.0506(5) Uani 1 1 d . .
C7 C 0.43451(19) 0.6804(3) 0.12061(9) 0.0513(5) Uani 1 1 d . .
C8 C 0.3969(2) 0.7302(3) 0.03534(9) 0.0517(5) Uani 1 1 d . .
C9 C 0.28623(19) 0.7301(3) 0.05592(9) 0.0516(5) Uani 1 1 d . .
C10 C 0.31080(19) 0.6970(3) 0.11134(9) 0.0515(5) Uani 1 1 d . .
C11 C 0.12788(18) 0.5206(3) 0.15875(8) 0.0492(5) Uani 1 1 d . .
C12 C 0.1544(2) 0.3815(3) 0.12863(9) 0.0580(6) Uani 1 1 d . .
H12 H 0.2197 0.3866 0.1079 0.070 Uiso 1 1 calc R U
C13 C 0.0839(2) 0.2344(3) 0.12920(10) 0.0634(6) Uani 1 1 d . .
H13 H 0.1028 0.1415 0.1086 0.076 Uiso 1 1 calc R U
C14 C -0.0136(2) 0.2214(3) 0.15938(10) 0.0644(6) Uani 1 1 d . .
C15 C -0.0382(2) 0.3606(4) 0.18962(11) 0.0743(7) Uani 1 1 d . .
H15 H -0.1031 0.3548 0.2106 0.089 Uiso 1 1 calc R U
C16 C 0.0313(2) 0.5094(3) 0.18967(9) 0.0652(6) Uani 1 1 d . .
H16 H 0.0128 0.6017 0.2106 0.078 Uiso 1 1 calc R U
C17 C -0.0910(3) 0.0597(4) 0.15837(13) 0.0971(10) Uani 1 1 d . .
H17A H -0.1497 0.0688 0.1839 0.146 Uiso 1 1 calc R U
H17B H -0.0389 -0.0378 0.1663 0.146 Uiso 1 1 calc R U
H17C H -0.1332 0.0456 0.1243 0.146 Uiso 1 1 calc R U
C18 C 0.4412(2) 0.7548(2) -0.01607(9) 0.0532(5) Uani 1 1 d . .
C19 C 0.5594(2) 0.8153(3) -0.01979(10) 0.0635(6) Uani 1 1 d . .
H19 H 0.6097 0.8382 0.0105 0.076 Uiso 1 1 calc R U
C20 C 0.6027(3) 0.8418(3) -0.06764(12) 0.0790(8) Uani 1 1 d . .
H20 H 0.6822 0.8819 -0.0696 0.095 Uiso 1 1 calc R U
C21 C 0.5294(3) 0.8094(4) -0.11251(12) 0.0881(9) Uani 1 1 d . .
H21 H 0.5589 0.8289 -0.1449 0.106 Uiso 1 1 calc R U
C22 C 0.4130(3) 0.7485(4) -0.10978(11) 0.0881(9) Uani 1 1 d . .
H22 H 0.3638 0.7251 -0.1403 0.106 Uiso 1 1 calc R U
C23 C 0.3684(2) 0.7216(3) -0.06188(10) 0.0723(7) Uani 1 1 d . .
H23 H 0.2889 0.6810 -0.0603 0.087 Uiso 1 1 calc R U
C24 C 0.1670(2) 0.7731(3) 0.02790(10) 0.0576(6) Uani 1 1 d . .
C25 C -0.0478(2) 0.7253(4) 0.02515(11) 0.0790(8) Uani 1 1 d . .
H25A H -0.0586 0.6834 -0.0105 0.095 Uiso 1 1 calc R U
H25B H -0.0639 0.8478 0.0249 0.095 Uiso 1 1 calc R U
C26 C -0.1322(2) 0.6355(4) 0.05782(13) 0.0969(10) Uani 1 1 d . .
H26A H -0.1104 0.5162 0.0604 0.145 Uiso 1 1 calc R U
H26B H -0.2148 0.6465 0.0422 0.145 Uiso 1 1 calc R U
H26C H -0.1261 0.6855 0.0921 0.145 Uiso 1 1 calc R U
O1 O 0.48755(12) 0.69984(18) 0.07463(6) 0.0544(4) Uani 1 1 d . .
O2 O 0.15273(16) 0.8708(3) -0.00839(8) 0.0916(6) Uani 1 1 d . .
O3 O 0.07603(13) 0.6908(2) 0.04776(6) 0.0671(5) Uani 1 1 d . .
S1 S 0.21078(5) 0.71633(8) 0.16069(2) 0.06106(19) Uani 1 1 d . .

loop_
_atom_site_aniso_label
_atom_site_aniso_U_11
_atom_site_aniso_U_22
_atom_site_aniso_U_33
_atom_site_aniso_U_23
_atom_site_aniso_U_13
_atom_site_aniso_U_12
C1 0.0666(15) 0.0585(14) 0.0620(15) 0.0017(12) 0.0093(12) -0.0146(11)
C2 0.0907(19) 0.0687(16) 0.0602(16) 0.0107(13) 0.0090(14) -0.0068(14)
C3 0.0747(18) 0.0784(17) 0.0638(17) 0.0031(15) -0.0043(13) 0.0051(14)
C4 0.0520(14) 0.0801(17) 0.0804(18) 0.0065(15) 0.0010(13) -0.0043(13)
C5 0.0511(13) 0.0642(14) 0.0708(16) 0.0123(13) 0.0117(12) -0.0020(11)
C6 0.0497(12) 0.0471(12) 0.0557(13) -0.0014(11) 0.0087(10) -0.0008(10)
C7 0.0541(13) 0.0465(12) 0.0548(13) 0.0026(11) 0.0141(11) -0.0048(10)
C8 0.0548(13) 0.0436(11) 0.0568(14) 0.0033(11) 0.0047(11) -0.0012(10)
C9 0.0497(12) 0.0418(11) 0.0634(15) 0.0024(11) 0.0062(10) -0.0008(9)
C10 0.0497(13) 0.0426(11) 0.0631(15) -0.0016(11) 0.0107(10) -0.0068(9)
C11 0.0441(12) 0.0523(12) 0.0515(13) 0.0027(11) 0.0061(10) 0.0019(9)
C12 0.0540(13) 0.0543(13) 0.0674(15) -0.0004(12) 0.0160(11) -0.0008(10)
C13 0.0679(15) 0.0513(13) 0.0716(16) -0.0014(12) 0.0102(13) -0.0017(11)
C14 0.0571(14) 0.0603(14) 0.0750(17) 0.0149(14) 0.0007(12) -0.0067(11)
C15 0.0615(15) 0.0805(18) 0.0851(19) 0.0131(16) 0.0296(13) -0.0064(13)
C16 0.0631(15) 0.0673(15) 0.0684(16) -0.0041(13) 0.0234(12) 0.0002(12)
C17 0.085(2) 0.0774(18) 0.129(3) 0.0199(18) 0.0084(18) -0.0257(15)
C18 0.0590(14) 0.0418(12) 0.0600(14) 0.0040(11) 0.0119(11) 0.0046(10)
C19 0.0633(15) 0.0584(14) 0.0710(16) -0.0043(13) 0.0181(12) 0.0044(11)
C20 0.0845(19) 0.0642(16) 0.095(2) -0.0015(16) 0.0433(18) 0.0026(14)
C21 0.117(3) 0.081(2) 0.072(2) 0.0121(17) 0.0425(19) 0.0194(18)
C22 0.102(2) 0.102(2) 0.0613(18) -0.0035(16) 0.0103(16) 0.0161(18)
C23 0.0705(17) 0.0780(17) 0.0689(17) -0.0023(15) 0.0090(13) -0.0005(13)
C24 0.0614(15) 0.0469(12) 0.0650(15) 0.0030(12) 0.0086(12) 0.0051(11)
C25 0.0550(15) 0.0814(18) 0.098(2) 0.0118(16) -0.0106(14) 0.0111(13)
C26 0.0521(15) 0.104(2) 0.134(3) 0.014(2) 0.0005(16) -0.0007(15)
O1 0.0494(8) 0.0566(9) 0.0580(9) 0.0042(8) 0.0087(7) 0.0003(7)
O2 0.0776(13) 0.0922(13) 0.1058(15) 0.0444(12) 0.0120(11) 0.0184(10)
O3 0.0483(9) 0.0669(10) 0.0843(12) 0.0169(9) -0.0050(8) -0.0021(8)
S1 0.0582(4) 0.0565(3) 0.0706(4) -0.0139(3) 0.0179(3) -0.0076(3)

loop_
_atom_type_symbol
_atom_type_description
_atom_type_scat_dispersion_real
_atom_type_scat_dispersion_imag
_atom_type_scat_source
C C 0.0033 0.0016 'International Tables Vol C Tables 4.2.6.8 and 6.1.1.4'
H H 0.0000 0.0000 'International Tables Vol C Tables 4.2.6.8 and 6.1.1.4'
O O 0.0106 0.0060 'International Tables Vol C Tables 4.2.6.8 and 6.1.1.4'
S S 0.1246 0.1234 'International Tables Vol C Tables 4.2.6.8 and 6.1.1.4'

loop_
_geom_angle_atom_site_label_1
_geom_angle_atom_site_label_2
_geom_angle_atom_site_label_3
_geom_angle
C2 C1 C6 120.1(2)
C2 C1 H1 120.0
C6 C1 H1 120.0
C1 C2 C3 120.8(2)
C1 C2 H2 119.6
C3 C2 H2 119.6
C4 C3 C2 119.7(2)
C4 C3 H3 120.2
C2 C3 H3 120.2
C3 C4 C5 120.4(2)
C3 C4 H4 119.8
C5 C4 H4 119.8
C4 C5 C6 120.4(2)
C4 C5 H5 119.8
C6 C5 H5 119.8
C5 C6 C1 118.7(2)
C5 C6 C7 120.2(2)
C1 C6 C7 121.13(19)
C10 C7 O1 109.23(19)
C10 C7 C6 135.5(2)
O1 C7 C6 115.27(18)
C9 C8 O1 108.92(19)
C9 C8 C18 136.7(2)
O1 C8 C18 114.36(18)
C8 C9 C10 106.63(19)
C8 C9 C24 126.1(2)
C10 C9 C24 127.0(2)
C7 C10 C9 106.57(19)
C7 C10 S1 123.84(18)
C9 C10 S1 128.42(16)
C12 C11 C16 118.9(2)
C12 C11 S1 124.07(16)
C16 C11 S1 117.04(17)
C11 C12 C13 120.1(2)
C11 C12 H12 120.0
C13 C12 H12 120.0
C14 C13 C12 121.8(2)
C14 C13 H13 119.1
C12 C13 H13 119.1
C15 C14 C13 117.4(2)
C15 C14 C17 121.9(2)
C13 C14 C17 120.7(3)
C14 C15 C16 121.7(2)
C14 C15 H15 119.1
C16 C15 H15 119.1
C11 C16 C15 120.0(2)
C11 C16 H16 120.0
C15 C16 H16 120.0
C14 C17 H17A 109.5
C14 C17 H17B 109.5
H17A C17 H17B 109.5
C14 C17 H17C 109.5
H17A C17 H17C 109.5
H17B C17 H17C 109.5
C23 C18 C19 118.4(2)
C23 C18 C8 122.1(2)
C19 C18 C8 119.5(2)
C20 C19 C18 120.7(3)
C20 C19 H19 119.7
C18 C19 H19 119.7
C21 C20 C19 120.3(3)
C21 C20 H20 119.9
C19 C20 H20 119.9
C22 C21 C20 120.0(3)
C22 C21 H21 120.0
C20 C21 H21 120.0
C21 C22 C23 120.2(3)
C21 C22 H22 119.9
C23 C22 H22 119.9
C22 C23 C18 120.4(3)
C22 C23 H23 119.8
C18 C23 H23 119.8
O2 C24 O3 123.6(2)
O2 C24 C9 124.9(2)
O3 C24 C9 111.5(2)
O3 C25 C26 107.0(2)
O3 C25 H25A 110.3
C26 C25 H25A 110.3
O3 C25 H25B 110.3
C26 C25 H25B 110.3
H25A C25 H25B 108.6
C25 C26 H26A 109.5
C25 C26 H26B 109.5
H26A C26 H26B 109.5
C25 C26 H26C 109.5
H26A C26 H26C 109.5
H26B C26 H26C 109.5
C7 O1 C8 108.64(16)
C24 O3 C25 117.62(19)
C10 S1 C11 104.85(10)

loop_
_geom_bond_atom_site_label_1
_geom_bond_atom_site_label_2
_geom_bond_distance
C1 C2 1.371(3)
C1 C6 1.388(3)
C1 H1 0.9300
C2 C3 1.371(3)
C2 H2 0.9300
C3 C4 1.366(3)
C3 H3 0.9300
C4 C5 1.376(3)
C4 H4 0.9300
C5 C6 1.386(3)
C5 H5 0.9300
C6 C7 1.460(3)
C7 C10 1.360(3)
C7 O1 1.369(2)
C8 C9 1.364(3)
C8 O1 1.372(2)
C8 C18 1.458(3)
C9 C10 1.448(3)
C9 C24 1.472(3)
C10 S1 1.752(2)
C11 C12 1.377(3)
C11 C16 1.379(3)
C11 S1 1.773(2)
C12 C13 1.383(3)
C12 H12 0.9300
C13 C14 1.376(3)
C13 H13 0.9300
C14 C15 1.374(4)
C14 C17 1.517(3)
C15 C16 1.386(3)
C15 H15 0.9300
C16 H16 0.9300
C17 H17A 0.9600
C17 H17B 0.9600
C17 H17C 0.9600
C18 C23 1.387(3)
C18 C19 1.388(3)
C19 C20 1.371(3)
C19 H19 0.9300
C20 C21 1.369(4)
C20 H20 0.9300
C21 C22 1.368(4)
C21 H21 0.9300
C22 C23 1.379(4)
C22 H22 0.9300
C23 H23 0.9300
C24 O2 1.203(3)
C24 O3 1.324(3)
C25 O3 1.452(3)
C25 C26 1.477(4)
C25 H25A 0.9700
C25 H25B 0.9700
C26 H26A 0.9600
C26 H26B 0.9600
C26 H26C 0.9600

loop_
_geom_torsion_atom_site_label_1
_geom_torsion_atom_site_label_2
_geom_torsion_atom_site_label_3
_geom_torsion_atom_site_label_4
_geom_torsion
C6 C1 C2 C3 0.9(4)
C1 C2 C3 C4 -0.5(4)
C2 C3 C4 C5 -0.3(4)
C3 C4 C5 C6 0.7(4)
C4 C5 C6 C1 -0.3(3)
C4 C5 C6 C7 -179.9(2)
C2 C1 C6 C5 -0.5(3)
C2 C1 C6 C7 179.1(2)
C5 C6 C7 C10 -142.7(3)
C1 C6 C7 C10 37.7(4)
C5 C6 C7 O1 35.1(3)
C1 C6 C7 O1 -144.5(2)
O1 C8 C9 C10 -0.2(2)
C18 C8 C9 C10 -179.7(2)
O1 C8 C9 C24 174.15(19)
C18 C8 C9 C24 -5.4(4)
O1 C7 C10 C9 -0.4(2)
C6 C7 C10 C9 177.5(2)
O1 C7 C10 S1 -169.02(14)
C6 C7 C10 S1 8.9(4)
C8 C9 C10 C7 0.4(2)
C24 C9 C10 C7 -173.9(2)
C8 C9 C10 S1 168.27(16)
C24 C9 C10 S1 -6.0(3)
C16 C11 C12 C13 0.7(3)
S1 C11 C12 C13 -179.37(17)
C11 C12 C13 C14 -0.1(4)
C12 C13 C14 C15 -0.6(4)
C12 C13 C14 C17 178.7(2)
C13 C14 C15 C16 0.5(4)
C17 C14 C15 C16 -178.8(2)
C12 C11 C16 C15 -0.8(3)
S1 C11 C16 C15 179.33(19)
C14 C15 C16 C11 0.1(4)
C9 C8 C18 C23 -25.8(4)
O1 C8 C18 C23 154.7(2)
C9 C8 C18 C19 153.4(2)
O1 C8 C18 C19 -26.1(3)
C23 C18 C19 C20 0.1(3)
C8 C18 C19 C20 -179.1(2)
C18 C19 C20 C21 0.3(4)
C19 C20 C21 C22 -0.8(4)
C20 C21 C22 C23 0.9(4)
C21 C22 C23 C18 -0.5(4)
C19 C18 C23 C22 0.0(3)
C8 C18 C23 C22 179.2(2)
C8 C9 C24 O2 -29.2(4)
C10 C9 C24 O2 144.0(2)
C8 C9 C24 O3 151.1(2)
C10 C9 C24 O3 -35.7(3)
C10 C7 O1 C8 0.3(2)
C6 C7 O1 C8 -178.06(17)
C9 C8 O1 C7 -0.1(2)
C18 C8 O1 C7 179.57(16)
O2 C24 O3 C25 -1.9(3)
C9 C24 O3 C25 177.9(2)
C26 C25 O3 C24 -173.3(2)
C7 C10 S1 C11 -110.40(18)
C9 C10 S1 C11 83.6(2)
C12 C11 S1 C10 7.8(2)
C16 C11 S1 C10 -172.32(17)
